data_7010997
loop_
_publ_author_name
'Michael G. B. Drew'
'Vitor F\'elix'
'Carlos C. Rom\~ao'
'Beatriz Royo'

_publ_section_title
;
 Bis-indenyl molybdenum(IV) halide complexes: synthesis and X-ray
 studies
;
_journal_issue 4
_journal_name_full 'J. Chem. Soc., Dalton Trans.'
_journal_page_first 584
_journal_page_last 590
_journal_paper_doi 10.1039/b106540h
_journal_year 2002
_chemical_formula_moiety '[Ind2Mo(CO)Cl][BF4]'
_chemical_formula_sum 'C19 H14 B Cl F4 Mo O'
_chemical_formula_weight 476.50
_chemical_name_systematic
; 
? 
;
_space_group_IT_number 2
_symmetry_cell_setting triclinic
_symmetry_space_group_name_Hall '-P 1'
_symmetry_space_group_name_H-M 'P -1'
_atom_sites_solution_hydrogens geom
_atom_sites_solution_primary direct
_atom_sites_solution_secondary difmap
_audit_creation_method SHELXL-97
_cell_angle_alpha 97.25(1)
_cell_angle_beta 97.51(1)
_cell_angle_gamma 113.11(1)
_cell_formula_units_Z 2
_cell_length_a 8.897(14)
_cell_length_b 9.332(14)
_cell_length_c 12.334(17)
_cell_measurement_temperature 293(2)
_cell_volume 916(2)
_computing_structure_refinement 'SHELXL-97 (Sheldrick, 1997)'
_computing_structure_solution 'SHELXS-97 (Sheldrick, 1990)'
_diffrn_ambient_temperature 293(2)
_diffrn_measured_fraction_theta_full 0.909
_diffrn_measured_fraction_theta_max 0.909
_diffrn_radiation_monochromator graphite
_diffrn_radiation_source 'fine-focus sealed tube'
_diffrn_radiation_type MoK\a
_diffrn_radiation_wavelength 0.71073
_diffrn_reflns_av_R_equivalents 0.0000
_diffrn_reflns_av_sigmaI/netI 0.1047
_diffrn_reflns_limit_h_max 10
_diffrn_reflns_limit_h_min 0
_diffrn_reflns_limit_k_max 10
_diffrn_reflns_limit_k_min -11
_diffrn_reflns_limit_l_max 14
_diffrn_reflns_limit_l_min -15
_diffrn_reflns_number 3257
_diffrn_reflns_theta_full 25.96
_diffrn_reflns_theta_max 25.96
_diffrn_reflns_theta_min 2.42
_exptl_absorpt_coefficient_mu 0.906
_exptl_crystal_density_diffrn 1.728
_exptl_crystal_density_method 'not measured'
_exptl_crystal_F_000 472
_refine_diff_density_max 0.974
_refine_diff_density_min -0.706
_refine_diff_density_rms 0.138
_refine_ls_extinction_method none
_refine_ls_goodness_of_fit_ref 1.104
_refine_ls_hydrogen_treatment mixed
_refine_ls_matrix_type full
_refine_ls_number_parameters 242
_refine_ls_number_reflns 3257
_refine_ls_number_restraints 18
_refine_ls_restrained_S_all 1.116
_refine_ls_R_factor_all 0.1684
_refine_ls_R_factor_gt 0.1053
_refine_ls_shift/su_max 0.000
_refine_ls_shift/su_mean 0.000
_refine_ls_structure_factor_coef Fsqd
_refine_ls_weighting_details 'w==1/[\s^2^(Fo^2^)+(0.1227P)^2^+2.7175P] where P==(Fo^2^+2Fc^2^)/3'
_refine_ls_weighting_scheme calc
_refine_ls_wR_factor_gt 0.2240
_refine_ls_wR_factor_ref 0.2527
_reflns_number_gt 2145
_reflns_number_total 3257
_reflns_threshold_expression >2sigma(I)
_cod_data_source_file b106540h.txt
_cod_data_source_block compound_8_[Ind2Mo(CO)Cl][BF4]
_cod_depositor_comments
;
The following automatic conversions were performed:
'_symmetry_cell_setting' value 'Triclinic' changed to 'triclinic'
according to '/home/saulius/struct/CIF-dictionaries/cif_core.dic'
dictionary named 'cif_core.dic' version 2.4.1 from 2010-06-29.

Automatic conversion script
Id: cif_fix_enum 1527 2010-12-29 10:47:43Z saulius 

The following automatic conversions were performed:

'_refine_ls_weighting_scheme' value 'calc
w==1/[\s^2^(Fo^2^)+(0.1227P)^2^+2.7175P] where P==(Fo^2^+2Fc^2^)/3'
was changed to 'calc'. New tag '_refine_ls_weighting_details' was
created. The value of the new tag was set to
'w==1/[\s^2^(Fo^2^)+(0.1227P)^2^+2.7175P] where P==(Fo^2^+2Fc^2^)/3'.

Automatic conversion script
Id: cif_fix_values 3143 2015-03-26 13:38:13Z robertas 
;
_cod_original_sg_symbol_H-M P-1
_cod_database_code 7010997

loop_
_symmetry_equiv_pos_as_xyz
'x, y, z'
'-x, -y, -z'

loop_
_atom_site_label
_atom_site_type_symbol
_atom_site_fract_x
_atom_site_fract_y
_atom_site_fract_z
_atom_site_U_iso_or_equiv
_atom_site_adp_type
_atom_site_occupancy
_atom_site_calc_flag
_atom_site_refinement_flags
_atom_site_disorder_assembly
_atom_site_disorder_group
Mo1 Mo 0.71547(13) 0.81716(12) 0.76671(9) 0.0470(4) Uani 1 d . . .
Cl1 Cl 0.8234(4) 0.6977(4) 0.9090(3) 0.0646(9) Uani 1 d . . .
C100 C 0.9586(18) 0.9453(16) 0.7766(11) 0.062(3) Uani 1 d . . .
O100 O 1.0958(13) 1.0235(13) 0.7818(9) 0.090(3) Uani 1 d . . .
C11 C 0.729(2) 1.0658(15) 0.8097(11) 0.071(4) Uani 1 d . . .
H11 H 0.8069 1.1480 0.7844 0.085 Uiso 1 calc R . .
C12 C 0.7569(17) 1.0152(14) 0.9105(9) 0.057(3) Uani 1 d . . .
H12 H 0.8580 1.0529 0.9605 0.069 Uiso 1 calc R . .
C13 C 0.6001(16) 0.8939(15) 0.9223(10) 0.058(3) Uani 1 d . . .
C14 C 0.5517(19) 0.8007(18) 1.0041(12) 0.073(4) Uani 1 d . . .
H14 H 0.6299 0.8137 1.0668 0.088 Uiso 1 calc R . .
C15 C 0.393(2) 0.693(2) 0.9920(16) 0.101(6) Uani 1 d . . .
H15 H 0.3621 0.6302 1.0449 0.121 Uiso 1 calc R . .
C16 C 0.273(2) 0.6771(19) 0.8966(15) 0.086(5) Uani 1 d . . .
H16 H 0.1627 0.6052 0.8905 0.104 Uiso 1 calc R . .
C17 C 0.3115(18) 0.761(2) 0.8152(14) 0.080(4) Uani 1 d . . .
H17 H 0.2307 0.7491 0.7543 0.096 Uiso 1 calc R . .
C18 C 0.4824(16) 0.8708(15) 0.8261(11) 0.058(3) Uani 1 d . . .
C19 C 0.5636(19) 0.9709(15) 0.7538(11) 0.064(4) Uani 1 d . . .
H19 H 0.5158 0.9730 0.6826 0.077 Uiso 1 calc R . .
C21 C 0.7376(15) 0.7807(15) 0.5857(9) 0.056(3) Uani 1 d . . .
H21 H 0.8065 0.8646 0.5569 0.067 Uiso 1 calc R . .
C22 C 0.7860(16) 0.6749(15) 0.6355(11) 0.057(3) Uani 1 d . . .
H22 H 0.8947 0.6836 0.6512 0.068 Uiso 1 calc R . .
C23 C 0.6445(14) 0.5520(13) 0.6586(10) 0.047(3) Uani 1 d . . .
C24 C 0.6167(17) 0.4110(14) 0.7037(10) 0.057(3) Uani 1 d . . .
H24 H 0.7040 0.3834 0.7262 0.068 Uiso 1 calc R . .
C25 C 0.4592(19) 0.3201(16) 0.7120(12) 0.068(4) Uani 1 d . . .
H25 H 0.4392 0.2267 0.7387 0.081 Uiso 1 calc R . .
C26 C 0.3208(17) 0.3593(16) 0.6820(11) 0.069(4) Uani 1 d . . .
H26 H 0.2152 0.2916 0.6898 0.083 Uiso 1 calc R . .
C27 C 0.3416(15) 0.4952(14) 0.6420(10) 0.055(3) Uani 1 d . . .
H217 H 0.2524 0.5218 0.6236 0.065 Uiso 1 calc R . .
C28 C 0.5045(14) 0.5933(14) 0.6300(9) 0.049(3) Uani 1 d . . .
C29 C 0.5659(16) 0.7391(15) 0.5862(9) 0.055(3) Uani 1 d . . .
H29 H 0.5045 0.7944 0.5630 0.066 Uiso 1 calc R . .
B1 B 0.8415(14) 1.2045(16) 0.5298(13) 0.091(7) Uani 1 d D . .
F11 F 0.6882(17) 1.124(2) 0.5483(17) 0.094(7) Uiso 0.59(2) d PD . .
F12 F 0.854(2) 1.287(2) 0.4457(14) 0.097(6) Uiso 0.59(2) d PD . .
F13 F 0.9426(18) 1.1293(18) 0.5287(15) 0.099(6) Uiso 0.59(2) d PD . .
F14 F 0.919(2) 1.325(2) 0.6319(17) 0.150(10) Uiso 0.59(2) d PD . .
F21 F 0.6747(19) 1.093(2) 0.512(2) 0.080(8) Uiso 0.41(2) d PD . .
F22 F 0.844(3) 1.345(2) 0.513(3) 0.114(10) Uiso 0.41(2) d PD . .
F23 F 0.894(4) 1.138(4) 0.440(2) 0.20(2) Uiso 0.41(2) d PD . .
F24 F 0.930(3) 1.199(3) 0.6239(18) 0.121(11) Uiso 0.41(2) d PD . .

loop_
_atom_site_aniso_label
_atom_site_aniso_U_11
_atom_site_aniso_U_22
_atom_site_aniso_U_33
_atom_site_aniso_U_23
_atom_site_aniso_U_13
_atom_site_aniso_U_12
Mo1 0.0420(6) 0.0431(6) 0.0470(6) 0.0077(4) 0.0085(4) 0.0089(4)
Cl1 0.065(2) 0.0588(19) 0.0575(18) 0.0135(15) -0.0026(15) 0.0171(16)
C100 0.061(9) 0.058(8) 0.062(8) 0.027(7) 0.003(7) 0.016(7)
O100 0.059(7) 0.078(7) 0.097(8) 0.020(6) 0.014(6) -0.009(6)
C11 0.104(12) 0.041(7) 0.058(8) 0.005(6) 0.033(8) 0.016(8)
C12 0.069(9) 0.045(7) 0.043(6) -0.008(5) 0.020(6) 0.011(6)
C13 0.062(8) 0.052(7) 0.048(7) -0.008(6) 0.017(6) 0.017(6)
C14 0.074(10) 0.077(10) 0.060(8) 0.007(7) 0.020(7) 0.023(8)
C15 0.084(13) 0.099(13) 0.096(13) 0.013(11) 0.052(11) 0.005(10)
C16 0.060(10) 0.076(10) 0.093(12) -0.019(9) 0.028(9) 0.003(8)
C17 0.048(8) 0.101(12) 0.086(11) -0.011(9) 0.008(7) 0.035(8)
C18 0.056(8) 0.052(7) 0.066(8) 0.003(6) 0.004(6) 0.027(6)
C19 0.091(11) 0.051(8) 0.057(8) 0.001(6) 0.009(7) 0.042(8)
C21 0.051(8) 0.058(8) 0.045(6) 0.014(6) 0.014(5) 0.006(6)
C22 0.047(7) 0.056(8) 0.072(8) 0.023(7) 0.016(6) 0.022(6)
C23 0.038(6) 0.043(6) 0.054(7) 0.001(5) 0.002(5) 0.015(5)
C24 0.062(8) 0.047(7) 0.061(8) 0.010(6) 0.017(6) 0.021(7)
C25 0.086(11) 0.044(7) 0.068(9) 0.013(6) 0.015(8) 0.021(7)
C26 0.058(9) 0.054(8) 0.068(9) -0.002(7) 0.017(7) -0.003(7)
C27 0.042(7) 0.050(7) 0.063(8) -0.001(6) 0.006(6) 0.016(6)
C28 0.051(7) 0.058(7) 0.033(5) -0.003(5) 0.019(5) 0.020(6)
C29 0.067(9) 0.055(7) 0.043(6) 0.010(5) 0.006(6) 0.028(7)
B1 0.032(8) 0.101(14) 0.17(2) 0.104(15) 0.044(11) 0.034(9)

loop_
_atom_type_symbol
_atom_type_description
_atom_type_scat_dispersion_real
_atom_type_scat_dispersion_imag
_atom_type_scat_source
C C 0.0033 0.0016 'International Tables Vol C Tables 4.2.6.8 and 6.1.1.4'
H H 0.0000 0.0000 'International Tables Vol C Tables 4.2.6.8 and 6.1.1.4'
Mo Mo -1.6832 0.6857 'International Tables Vol C Tables 4.2.6.8 and 6.1.1.4'
Cl Cl 0.1484 0.1585 'International Tables Vol C Tables 4.2.6.8 and 6.1.1.4'
O O 0.0106 0.0060 'International Tables Vol C Tables 4.2.6.8 and 6.1.1.4'
B B 0.0013 0.0007 'International Tables Vol C Tables 4.2.6.8 and 6.1.1.4'
F F 0.0171 0.0103 'International Tables Vol C Tables 4.2.6.8 and 6.1.1.4'

loop_
_geom_angle_atom_site_label_1
_geom_angle_atom_site_label_2
_geom_angle_atom_site_label_3
_geom_angle
_geom_angle_site_symmetry_1
_geom_angle_site_symmetry_3
_geom_angle_publ_flag
C100 Mo1 C21 78.3(5) . . ?
C100 Mo1 C11 79.7(6) . . ?
C21 Mo1 C11 106.0(5) . . ?
C100 Mo1 C22 75.7(5) . . ?
C21 Mo1 C22 36.0(4) . . ?
C11 Mo1 C22 138.1(4) . . ?
C100 Mo1 C12 81.4(5) . . ?
C21 Mo1 C12 140.2(4) . . ?
C11 Mo1 C12 36.2(5) . . ?
C22 Mo1 C12 157.0(5) . . ?
C100 Mo1 C29 112.8(5) . . ?
C21 Mo1 C29 36.3(4) . . ?
C11 Mo1 C29 100.5(5) . . ?
C22 Mo1 C29 60.2(4) . . ?
C12 Mo1 C29 133.7(5) . . ?
C100 Mo1 C19 112.0(5) . . ?
C21 Mo1 C19 97.4(5) . . ?
C11 Mo1 C19 35.7(5) . . ?
C22 Mo1 C19 132.3(5) . . ?
C12 Mo1 C19 59.6(5) . . ?
C29 Mo1 C19 74.5(5) . . ?
C100 Mo1 C28 133.0(5) . . ?
C21 Mo1 C28 58.8(4) . . ?
C11 Mo1 C28 127.6(5) . . ?
C22 Mo1 C28 58.5(4) . . ?
C12 Mo1 C28 144.4(4) . . ?
C29 Mo1 C28 35.6(4) . . ?
C19 Mo1 C28 93.2(5) . . ?
C100 Mo1 C13 115.2(5) . . ?
C21 Mo1 C13 154.2(5) . . ?
C11 Mo1 C13 58.6(4) . . ?
C22 Mo1 C13 163.1(4) . . ?
C12 Mo1 C13 35.5(4) . . ?
C29 Mo1 C13 121.3(5) . . ?
C19 Mo1 C13 57.7(5) . . ?
C28 Mo1 C13 111.8(4) . . ?
C100 Mo1 C23 107.4(5) . . ?
C21 Mo1 C23 58.5(4) . . ?
C11 Mo1 C23 159.6(5) . . ?
C22 Mo1 C23 34.8(4) . . ?
C12 Mo1 C23 161.2(4) . . ?
C29 Mo1 C23 59.1(4) . . ?
C19 Mo1 C23 127.7(4) . . ?
C28 Mo1 C23 34.6(4) . . ?
C13 Mo1 C23 129.3(4) . . ?
C100 Mo1 Cl1 81.9(4) . . ?
C21 Mo1 Cl1 124.1(4) . . ?
C11 Mo1 Cl1 121.1(4) . . ?
C22 Mo1 Cl1 88.5(3) . . ?
C12 Mo1 Cl1 85.9(4) . . ?
C29 Mo1 Cl1 138.1(3) . . ?
C19 Mo1 Cl1 138.4(3) . . ?
C28 Mo1 Cl1 105.4(3) . . ?
C13 Mo1 Cl1 80.8(3) . . ?
C23 Mo1 Cl1 79.2(3) . . ?
C100 Mo1 C18 135.4(5) . . ?
C21 Mo1 C18 122.0(5) . . ?
C11 Mo1 C18 57.3(5) . . ?
C22 Mo1 C18 144.9(5) . . ?
C12 Mo1 C18 57.4(5) . . ?
C29 Mo1 C18 88.4(4) . . ?
C19 Mo1 C18 34.3(4) . . ?
C28 Mo1 C18 87.1(4) . . ?
C13 Mo1 C18 33.1(4) . . ?
C23 Mo1 C18 117.1(4) . . ?
Cl1 Mo1 C18 108.7(3) . . ?
O100 C100 Mo1 177.2(12) . . ?
C19 C11 C12 108.5(12) . . ?
C19 C11 Mo1 74.7(7) . . ?
C12 C11 Mo1 72.1(7) . . ?
C11 C12 C13 107.9(12) . . ?
C11 C12 Mo1 71.6(7) . . ?
C13 C12 Mo1 78.9(6) . . ?
C18 C13 C14 119.6(13) . . ?
C18 C13 C12 106.7(11) . . ?
C14 C13 C12 133.7(13) . . ?
C18 C13 Mo1 75.1(7) . . ?
C14 C13 Mo1 123.1(10) . . ?
C12 C13 Mo1 65.6(6) . . ?
C15 C14 C13 120.4(15) . . ?
C14 C15 C16 119.3(16) . . ?
C17 C16 C15 123.0(15) . . ?
C16 C17 C18 117.5(15) . . ?
C13 C18 C19 108.9(12) . . ?
C13 C18 C17 120.0(13) . . ?
C19 C18 C17 131.1(13) . . ?
C13 C18 Mo1 71.8(7) . . ?
C19 C18 Mo1 66.7(7) . . ?
C17 C18 Mo1 128.4(9) . . ?
C11 C19 C18 107.7(12) . . ?
C11 C19 Mo1 69.7(8) . . ?
C18 C19 Mo1 79.0(7) . . ?
C22 C21 C29 108.9(10) . . ?
C22 C21 Mo1 72.3(7) . . ?
C29 C21 Mo1 73.5(7) . . ?
C21 C22 C23 110.0(10) . . ?
C21 C22 Mo1 71.7(7) . . ?
C23 C22 Mo1 79.7(7) . . ?
C22 C23 C24 135.0(11) . . ?
C22 C23 C28 106.2(10) . . ?
C24 C23 C28 118.8(10) . . ?
C22 C23 Mo1 65.5(7) . . ?
C24 C23 Mo1 125.8(8) . . ?
C28 C23 Mo1 72.0(6) . . ?
C25 C24 C23 117.5(12) . . ?
C24 C25 C26 123.7(12) . . ?
C27 C26 C25 121.2(12) . . ?
C26 C27 C28 117.3(12) . . ?
C27 C28 C23 121.6(11) . . ?
C27 C28 C29 130.8(11) . . ?
C23 C28 C29 107.6(10) . . ?
C27 C28 Mo1 127.1(8) . . ?
C23 C28 Mo1 73.3(6) . . ?
C29 C28 Mo1 67.3(6) . . ?
C21 C29 C28 106.9(10) . . ?
C21 C29 Mo1 70.2(7) . . ?
C28 C29 Mo1 77.1(6) . . ?
F24 B1 F11 98.8(15) . . ?
F24 B1 F13 58.6(12) . . ?
F11 B1 F13 117.4(12) . . ?
F24 B1 F22 119(2) . . ?
F11 B1 F22 104.1(15) . . ?
F13 B1 F22 138.4(15) . . ?
F24 B1 F12 141.8(16) . . ?
F11 B1 F12 116.9(12) . . ?
F13 B1 F12 110.6(12) . . ?
F22 B1 F12 42.0(12) . . ?
F24 B1 F21 111.0(14) . . ?
F11 B1 F21 19.7(13) . . ?
F13 B1 F21 109.7(14) . . ?
F22 B1 F21 108.9(13) . . ?
F12 B1 F21 107.1(14) . . ?
F24 B1 F23 107.0(14) . . ?
F11 B1 F23 118.8(18) . . ?
F13 B1 F23 48.9(14) . . ?
F22 B1 F23 109.5(14) . . ?
F12 B1 F23 68.5(15) . . ?
F21 B1 F23 99.7(14) . . ?
F24 B1 F14 51.0(14) . . ?
F11 B1 F14 101.8(13) . . ?
F13 B1 F14 102.4(12) . . ?
F22 B1 F14 69.1(16) . . ?
F12 B1 F14 105.3(15) . . ?
F21 B1 F14 121.5(15) . . ?
F23 B1 F14 137.5(17) . . ?
F22 F12 B1 68.1(13) . . ?
F22 F12 F23 124.1(18) . . ?
B1 F12 F23 57.5(10) . . ?
F23 F13 F24 128.8(16) . . ?
F23 F13 B1 69.1(12) . . ?
F24 F13 B1 60.4(10) . . ?
F24 F14 B1 59.1(10) . . ?
F24 F14 F22 110.1(14) . . ?
B1 F14 F22 52.0(9) . . ?
F12 F22 B1 70.0(12) . . ?
F12 F22 F14 120(2) . . ?
B1 F22 F14 58.9(12) . . ?
F13 F23 B1 62.0(10) . . ?
F13 F23 F12 109.0(16) . . ?
B1 F23 F12 53.9(9) . . ?
F14 F24 F13 120(2) . . ?
F14 F24 B1 69.9(14) . . ?
F13 F24 B1 61.0(10) . . ?

loop_
_geom_bond_atom_site_label_1
_geom_bond_atom_site_label_2
_geom_bond_distance
_geom_bond_site_symmetry_2
_geom_bond_publ_flag
Mo1 C100 1.997(15) . ?
Mo1 C21 2.262(11) . ?
Mo1 C11 2.265(13) . ?
Mo1 C22 2.270(13) . ?
Mo1 C12 2.272(11) . ?
Mo1 C29 2.305(12) . ?
Mo1 C19 2.330(12) . ?
Mo1 C28 2.436(12) . ?
Mo1 C13 2.448(11) . ?
Mo1 C23 2.453(11) . ?
Mo1 Cl1 2.478(3) . ?
Mo1 C18 2.491(12) . ?
C100 O100 1.138(15) . ?
C11 C19 1.41(2) . ?
C11 C12 1.411(18) . ?
C12 C13 1.451(17) . ?
C13 C18 1.408(18) . ?
C13 C14 1.415(18) . ?
C14 C15 1.35(2) . ?
C15 C16 1.43(3) . ?
C16 C17 1.35(2) . ?
C17 C18 1.438(19) . ?
C18 C19 1.428(19) . ?
C21 C22 1.399(17) . ?
C21 C29 1.422(17) . ?
C22 C23 1.423(16) . ?
C23 C24 1.438(16) . ?
C23 C28 1.456(16) . ?
C24 C25 1.350(18) . ?
C25 C26 1.43(2) . ?
C26 C27 1.372(18) . ?
C27 C28 1.418(16) . ?
C28 C29 1.456(16) . ?
B1 F24 1.333(17) . ?
B1 F11 1.339(15) . ?
B1 F13 1.341(14) . ?
B1 F22 1.342(17) . ?
B1 F12 1.359(14) . ?
B1 F21 1.408(16) . ?
B1 F23 1.419(17) . ?
B1 F14 1.459(17) . ?
F12 F22 0.97(3) . ?
F12 F23 1.57(3) . ?
F13 F23 1.14(3) . ?
F13 F24 1.31(3) . ?
F14 F24 1.21(3) . ?
F14 F22 1.59(3) . ?
